data_1569527
loop_
_publ_author_name
'Leng, Mingwan'
'Koripally, Nandu'
'Huang, Junjie'
'Vriza, Aikaterini'
'Lee, Kyeong Yeon'
'Ji, Xiaozhou'
'Li, Chenxuan'
'Hays, Megan'
'Tu, Qing'
'Dunbar, Kim'
'Xu, Jie'
'Ng, Tse Nga'
'Fang, Lei'

_publ_section_title
;
 Synthesis and exceptional operational durability of polyaniline-inspired
 conductive ladder polymers.
;
_journal_issue 10
_journal_name_full 'Materials horizons'
_journal_page_first 4354
_journal_page_last 4364
_journal_paper_doi 10.1039/d3mh00883e
_journal_volume 10
_journal_year 2023
_chemical_formula_moiety 'C52 H48 N2 O4'
_chemical_formula_sum 'C52 H48 N2 O4'
_chemical_formula_weight 764.92
_space_group_crystal_system triclinic
_space_group_IT_number 2
_space_group_name_Hall '-P 1'
_space_group_name_H-M_alt 'P -1'
_atom_sites_solution_hydrogens mixed
_atom_sites_solution_primary dual
_audit_block_doi 10.5517/ccdc.csd.cc2g4qq2
_audit_creation_date 2023-02-03
_audit_creation_method
;
Olex2 1.5
(compiled 2022.04.07 svn.rca3783a0 for OlexSys, GUI svn.r6498)
;
_audit_update_record
;
2023-06-09 deposited with the CCDC.	2023-07-05 downloaded from the CCDC.
;
_cell_angle_alpha 80.631(2)
_cell_angle_beta 77.512(2)
_cell_angle_gamma 74.361(2)
_cell_formula_units_Z 2
_cell_length_a 10.1190(4)
_cell_length_b 13.7179(5)
_cell_length_c 15.1622(6)
_cell_measurement_reflns_used 9878
_cell_measurement_temperature 110.00
_cell_measurement_theta_max 70.095
_cell_measurement_theta_min 3.004
_cell_volume 1966.56(13)
_computing_cell_refinement 'SAINT V8.38A (Bruker, 2018)'
_computing_data_collection 'APEX 3 (Bruker, 2018)'
_computing_data_reduction 'SAINT V8.38A (Bruker, 2018)'
_computing_molecular_graphics 'Olex2 1.5 (Dolomanov et al., 2009)'
_computing_publication_material 'Olex2 1.5 (Dolomanov et al., 2009)'
_computing_structure_refinement 'XL  (Sheldrick, 2008)'
_computing_structure_solution 'SHELXT 2018/2 (Sheldrick, 2018)'
_diffrn_ambient_temperature 110.00
_diffrn_measured_fraction_theta_full 0.999
_diffrn_measured_fraction_theta_max 0.994
_diffrn_measurement_device_type 'Bruker Venture (PHOTON III)'
_diffrn_measurement_method '\f and \w scans'
_diffrn_radiation_type CuK\a
_diffrn_radiation_wavelength 1.54178
_diffrn_reflns_av_R_equivalents 0.0419
_diffrn_reflns_av_unetI/netI 0.0382
_diffrn_reflns_Laue_measured_fraction_full 0.999
_diffrn_reflns_Laue_measured_fraction_max 0.994
_diffrn_reflns_limit_h_max 12
_diffrn_reflns_limit_h_min -12
_diffrn_reflns_limit_k_max 16
_diffrn_reflns_limit_k_min -16
_diffrn_reflns_limit_l_max 18
_diffrn_reflns_limit_l_min -18
_diffrn_reflns_number 28061
_diffrn_reflns_point_group_measured_fraction_full 0.999
_diffrn_reflns_point_group_measured_fraction_max 0.994
_diffrn_reflns_theta_full 67.679
_diffrn_reflns_theta_max 70.267
_diffrn_reflns_theta_min 3.004
_diffrn_source 'Bruker Venture Cu-IuS'
_diffrn_source_current 1.0
_diffrn_source_power 0.05
_diffrn_source_voltage 50.0
_diffrn_standards_number 0
_exptl_absorpt_coefficient_mu 0.637
_exptl_absorpt_correction_T_max 0.5856
_exptl_absorpt_correction_T_min 0.4875
_exptl_absorpt_correction_type multi-scan
_exptl_absorpt_process_details
;
SADABS-2016/2 (Bruker,2016/2) was used for absorption correction.
wR2(int) was 0.1185 before and 0.0492 after correction.
The Ratio of minimum to maximum transmission is 0.8325.
The \l/2 correction factor is Not present.
;
_exptl_crystal_colour brown
_exptl_crystal_colour_primary brown
_exptl_crystal_density_diffrn 1.292
_exptl_crystal_description block
_exptl_crystal_F_000 812
_exptl_crystal_size_max 0.119
_exptl_crystal_size_mid 0.11
_exptl_crystal_size_min 0.067
_refine_diff_density_max 0.378
_refine_diff_density_min -0.225
_refine_diff_density_rms 0.049
_refine_ls_extinction_method none
_refine_ls_goodness_of_fit_ref 1.035
_refine_ls_hydrogen_treatment constr
_refine_ls_matrix_type full
_refine_ls_number_parameters 582
_refine_ls_number_reflns 7459
_refine_ls_number_restraints 316
_refine_ls_restrained_S_all 1.014
_refine_ls_R_factor_all 0.0595
_refine_ls_R_factor_gt 0.0489
_refine_ls_shift/su_max 0.002
_refine_ls_shift/su_mean 0.000
_refine_ls_structure_factor_coef Fsqd
_refine_ls_weighting_details 'w=1/[\s^2^(Fo^2^)+(0.0816P)^2^+0.5341P] where P=(Fo^2^+2Fc^2^)/3'
_refine_ls_weighting_scheme calc
_refine_ls_wR_factor_gt 0.1339
_refine_ls_wR_factor_ref 0.1431
_reflns_Friedel_coverage 0.000
_reflns_number_gt 6063
_reflns_number_total 7459
_reflns_threshold_expression 'I > 2\s(I)'
_cod_data_source_file d3mh00883e2.cif
_cod_data_source_block lf_ml2omesm
_cod_depositor_comments 'Adding full bibliography for 1569527--1569529.cif.'
_cod_database_code 1569527
_shelx_shelxl_version_number 2018/3
_shelx_space_group_comment
;
The symmetry employed for this shelxl refinement is uniquely defined
by the following loop, which should always be used as a source of
symmetry information in preference to the above space-group names.
They are only intended as comments.
;
_shelx_estimated_absorpt_t_max 0.959
_shelx_estimated_absorpt_t_min 0.928
_olex2_refinement_description
;
1. Fixed Uiso
 At 1.2 times of:
  All C(H) groups, All N(H) groups
 At 1.5 times of:
  All C(H,H,H) groups
2. Restrained distances
 O4-C52 \\sim O4-C52A
 with sigma of 0.01
3. Uiso/Uaniso restraints and constraints
C21 \\sim C22 \\sim C23 \\sim C24 \\sim C25 \\sim C26 \\sim C27 \\sim C21A
\\sim C22A \\sim C23A \\sim C24A \\sim C25A \\sim C26A \\sim C27A: within 2A
with sigma of 0.04 and sigma for terminal atoms of 0.08 within 2A
Uanis(C24) = Uanis(C24A)
Uanis(C21) = Uanis(C21A)
Uanis(C27) = Uanis(C27A)
Uanis(C52A) = Uanis(C52)
4. Rigid body (RIGU) restrains
 C21, C22, C23, C24, C25, C26, C27, C21A, C22A, C23A, C24A, C25A, C26A, C27A
 with sigma for 1-2 distances of 0.01 and sigma for 1-3 distances of 0.01
5. Same fragment restrains
{C21, C22, C23, C24, C25, C26, C27} sigma for 1-2: 0.02, 1-3: 0.04
as in
{C21A, C22A, C23A, C24A, C25A, C26A, C27A}
6. Others
 Sof(C21A)=Sof(C22A)=Sof(H22A)=Sof(C23A)=Sof(H23A)=Sof(C24A)=Sof(C25A)=
 Sof(H25A)=Sof(C26A)=Sof(H26A)=Sof(C27A)=Sof(H27D)=Sof(H27E)=Sof(H27F)=Sof(C52)=
 Sof(H52A)=Sof(H52B)=Sof(H52C)=1-FVAR(1)
 Sof(C21)=Sof(C22)=Sof(H22)=Sof(C23)=Sof(H23)=Sof(C24)=Sof(C25)=Sof(H25)=
 Sof(C26)=Sof(H26)=Sof(C27)=Sof(H27A)=Sof(H27B)=Sof(H27C)=Sof(C52A)=Sof(H52D)=
 Sof(H52E)=Sof(H52F)=FVAR(1)
7.a Riding coordinates:
 N1(H1), N2(H2)
7.b Aromatic/amide H refined with riding coordinates:
 C3(H3), C6(H6), C11(H11), C12(H12), C18(H18), C19(H19), C22(H22), C23(H23),
 C25(H25), C26(H26), C22A(H22A), C23A(H23A), C25A(H25A), C26A(H26A), C29(H29),
 C30(H30), C32(H32), C33(H33), C38(H38), C39(H39), C41(H41), C42(H42), C45(H45),
  C46(H46), C48(H48), C49(H49)
7.c Idealised Me refined as rotating group:
 C27(H27A,H27B,H27C), C27A(H27D,H27E,H27F), C34(H34A,H34B,H34C), C35(H35A,H35B,
 H35C), C36(H36A,H36B,H36C), C43(H43A,H43B,H43C), C50(H50A,H50B,H50C), C51(H51A,
 H51B,H51C), C52(H52A,H52B,H52C), C52A(H52D,H52E,H52F)
;
_olex2_submission_original_sample_id LFB_ML_230202_V_2OMeSM
_olex2_submission_special_instructions 'No special instructions were received'

loop_
_space_group_symop_operation_xyz
'x, y, z'
'-x, -y, -z'

loop_
_atom_site_label
_atom_site_type_symbol
_atom_site_fract_x
_atom_site_fract_y
_atom_site_fract_z
_atom_site_U_iso_or_equiv
_atom_site_adp_type
_atom_site_occupancy
_atom_site_site_symmetry_order
_atom_site_calc_flag
_atom_site_refinement_flags_posn
_atom_site_refinement_flags_adp
_atom_site_refinement_flags_occupancy
_atom_site_disorder_assembly
_atom_site_disorder_group
O1 O 0.02090(12) 0.82777(9) 0.66542(8) 0.0337(3) Uani 1 1 d . . . . .
O2 O 0.23967(13) 1.15026(8) 0.68253(8) 0.0379(3) Uani 1 1 d . . . . .
O3 O 1.02132(12) 0.63177(9) 0.85749(8) 0.0357(3) Uani 1 1 d . . . . .
O4 O 0.82011(13) 0.31736(8) 0.79715(9) 0.0386(3) Uani 1 1 d D . . . .
N1 N 0.23969(14) 0.79672(10) 0.74253(9) 0.0286(3) Uani 1 1 d . . . . .
H1 H 0.201754 0.747801 0.733319 0.034 Uiso 1 1 d R U . . .
N2 N 0.79663(14) 0.67163(10) 0.78293(9) 0.0286(3) Uani 1 1 d . . . . .
H2 H 0.836201 0.718628 0.794205 0.034 Uiso 1 1 d R U . . .
C1 C 0.37889(16) 0.76603(11) 0.75368(10) 0.0256(3) Uani 1 1 d . . . . .
C2 C 0.44966(16) 0.83882(11) 0.75831(10) 0.0249(3) Uani 1 1 d . . . . .
C3 C 0.58879(16) 0.80520(11) 0.76769(10) 0.0252(3) Uani 1 1 d . . . . .
H3 H 0.638173 0.853724 0.771743 0.030 Uiso 1 1 calc R U . . .
C4 C 0.65817(16) 0.70220(11) 0.77134(10) 0.0257(3) Uani 1 1 d . . . . .
C5 C 0.58869(16) 0.62959(11) 0.76370(10) 0.0250(3) Uani 1 1 d . . . . .
C6 C 0.44821(16) 0.66308(11) 0.75746(10) 0.0258(3) Uani 1 1 d . . . . .
H6 H 0.397846 0.614354 0.755712 0.031 Uiso 1 1 calc R U . . .
C7 C 0.18782(16) 0.89521(12) 0.70439(10) 0.0273(3) Uani 1 1 d . . . . .
C8 C 0.24944(16) 0.97370(11) 0.70745(10) 0.0269(3) Uani 1 1 d . . . . .
C9 C 0.37258(16) 0.95233(11) 0.75831(10) 0.0256(3) Uani 1 1 d . . . . .
C10 C 0.06996(17) 0.91282(12) 0.66313(10) 0.0302(3) Uani 1 1 d . . . . .
C11 C 0.01343(18) 1.00959(13) 0.62594(11) 0.0350(4) Uani 1 1 d . . . . .
H11 H -0.065172 1.021842 0.597329 0.042 Uiso 1 1 calc R U . . .
C12 C 0.07140(19) 1.08948(13) 0.63023(11) 0.0362(4) Uani 1 1 d . . . . .
H12 H 0.031208 1.156340 0.605252 0.043 Uiso 1 1 calc R U . . .
C13 C 0.18651(18) 1.07246(12) 0.67036(11) 0.0320(4) Uani 1 1 d . . . . .
C14 C 0.85616(16) 0.57052(11) 0.80899(10) 0.0276(3) Uani 1 1 d . . . . .
C15 C 0.79983(16) 0.49294(11) 0.79588(10) 0.0276(3) Uani 1 1 d . . . . .
C16 C 0.66820(16) 0.51785(11) 0.75350(10) 0.0259(3) Uani 1 1 d . . . . .
C17 C 0.97726(17) 0.54797(12) 0.84779(10) 0.0308(4) Uani 1 1 d . . . . .
C18 C 1.04290(18) 0.44818(13) 0.87110(11) 0.0356(4) Uani 1 1 d . . . . .
H18 H 1.123799 0.432831 0.897890 0.043 Uiso 1 1 calc R U . . .
C19 C 0.99040(18) 0.36932(13) 0.85530(12) 0.0368(4) Uani 1 1 d . . . . .
H19 H 1.037185 0.300415 0.869894 0.044 Uiso 1 1 calc R U . . .
C20 C 0.87172(18) 0.39126(12) 0.81884(11) 0.0322(4) Uani 1 1 d . . . . .
C21 C 0.316(3) 0.975(4) 0.8580(9) 0.0260(4) Uani 0.639(10) 1 d D U P A 1
C22 C 0.1811(11) 1.0304(9) 0.8850(6) 0.0337(18) Uani 0.639(10) 1 d D U P A 1
H22 H 0.121203 1.054607 0.841706 0.040 Uiso 0.639(10) 1 calc R U P A 1
C23 C 0.1320(12) 1.0510(8) 0.9738(7) 0.038(2) Uani 0.639(10) 1 d D U P A 1
H23 H 0.037597 1.087085 0.990088 0.046 Uiso 0.639(10) 1 calc R U P A 1
C24 C 0.213(4) 1.022(4) 1.0397(11) 0.0299(4) Uani 0.639(10) 1 d D U P A 1
C25 C 0.3500(8) 0.9689(5) 1.0125(5) 0.0406(14) Uani 0.639(10) 1 d D U P A 1
H25 H 0.410631 0.947694 1.055537 0.049 Uiso 0.639(10) 1 calc R U P A 1
C26 C 0.4000(8) 0.9464(5) 0.9236(5) 0.0407(14) Uani 0.639(10) 1 d D U P A 1
H26 H 0.494473 0.910286 0.907114 0.049 Uiso 0.639(10) 1 calc R U P A 1
C27 C 0.1588(16) 1.0511(12) 1.1353(7) 0.0354(5) Uani 0.639(10) 1 d D U P A 1
H27A H 0.150856 1.123973 1.135022 0.053 Uiso 0.639(10) 1 calc R U P A 1
H27B H 0.223649 1.011716 1.175130 0.053 Uiso 0.639(10) 1 calc R U P A 1
H27C H 0.066930 1.036688 1.157693 0.053 Uiso 0.639(10) 1 calc R U P A 1
C21A C 0.314(6) 0.976(6) 0.8590(15) 0.0260(4) Uani 0.361(10) 1 d D U P A 2
C22A C 0.193(2) 1.0490(17) 0.8833(12) 0.042(5) Uani 0.361(10) 1 d D U P A 2
H22A H 0.142062 1.084829 0.837370 0.051 Uiso 0.361(10) 1 calc R U P A 2
C23A C 0.143(2) 1.0721(14) 0.9715(12) 0.034(4) Uani 0.361(10) 1 d D U P A 2
H23A H 0.059080 1.123137 0.984500 0.041 Uiso 0.361(10) 1 calc R U P A 2
C24A C 0.212(6) 1.023(6) 1.041(2) 0.0299(4) Uani 0.361(10) 1 d D U P A 2
C25A C 0.3240(15) 0.9410(10) 1.0195(9) 0.045(3) Uani 0.361(10) 1 d D U P A 2
H25A H 0.368587 0.900318 1.066768 0.054 Uiso 0.361(10) 1 calc R U P A 2
C26A C 0.3724(14) 0.9175(9) 0.9310(8) 0.044(3) Uani 0.361(10) 1 d D U P A 2
H26A H 0.447449 0.859521 0.919244 0.053 Uiso 0.361(10) 1 calc R U P A 2
C27A C 0.161(3) 1.049(2) 1.1366(13) 0.0354(5) Uani 0.361(10) 1 d D U P A 2
H27D H 0.101653 1.118360 1.136146 0.053 Uiso 0.361(10) 1 calc R U P A 2
H27E H 0.240802 1.044136 1.165110 0.053 Uiso 0.361(10) 1 calc R U P A 2
H27F H 0.106706 1.001069 1.170980 0.053 Uiso 0.361(10) 1 calc R U P A 2
C28 C 0.47693(16) 1.01588(11) 0.70768(10) 0.0255(3) Uani 1 1 d . . . . .
C29 C 0.53449(17) 1.00296(12) 0.61668(10) 0.0293(3) Uani 1 1 d . . . . .
H29 H 0.516126 0.951123 0.589921 0.035 Uiso 1 1 calc R U . . .
C30 C 0.61786(18) 1.06428(12) 0.56466(11) 0.0317(4) Uani 1 1 d . . . . .
H30 H 0.654815 1.054243 0.502753 0.038 Uiso 1 1 calc R U . . .
C31 C 0.64832(17) 1.14033(12) 0.60166(11) 0.0320(4) Uani 1 1 d . . . . .
C32 C 0.59856(18) 1.14833(12) 0.69353(11) 0.0320(4) Uani 1 1 d . . . . .
H32 H 0.622934 1.196518 0.721524 0.038 Uiso 1 1 calc R U . . .
C33 C 0.51364(17) 1.08740(11) 0.74578(11) 0.0294(3) Uani 1 1 d . . . . .
H33 H 0.480545 1.095147 0.808455 0.035 Uiso 1 1 calc R U . . .
C34 C 0.7277(2) 1.21409(14) 0.54360(13) 0.0415(4) Uani 1 1 d . . . . .
H34A H 0.802934 1.177624 0.499485 0.062 Uiso 1 1 calc R U . . .
H34B H 0.767591 1.244697 0.582433 0.062 Uiso 1 1 calc R U . . .
H34C H 0.664083 1.267739 0.511252 0.062 Uiso 1 1 calc R U . . .
C35 C -0.0918(2) 0.84151(16) 0.61987(13) 0.0448(5) Uani 1 1 d . . . . .
H35A H -0.065322 0.867437 0.556114 0.067 Uiso 1 1 calc R U . . .
H35B H -0.172864 0.890467 0.648916 0.067 Uiso 1 1 calc R U . . .
H35C H -0.115527 0.776164 0.623005 0.067 Uiso 1 1 calc R U . . .
C36 C 0.2160(3) 1.24211(16) 0.62403(18) 0.0648(7) Uani 1 1 d . . . . .
H36A H 0.271051 1.286224 0.635083 0.097 Uiso 1 1 calc R U . . .
H36B H 0.116635 1.276744 0.635727 0.097 Uiso 1 1 calc R U . . .
H36C H 0.243779 1.227041 0.560692 0.097 Uiso 1 1 calc R U . . .
C37 C 0.71038(16) 0.50469(11) 0.65017(10) 0.0265(3) Uani 1 1 d . . . . .
C38 C 0.84049(18) 0.44685(12) 0.61344(11) 0.0321(4) Uani 1 1 d . . . . .
H38 H 0.906462 0.416272 0.652053 0.039 Uiso 1 1 calc R U . . .
C39 C 0.87650(18) 0.43261(13) 0.52209(11) 0.0342(4) Uani 1 1 d . . . . .
H39 H 0.966257 0.392222 0.499863 0.041 Uiso 1 1 calc R U . . .
C40 C 0.78561(19) 0.47547(12) 0.46264(11) 0.0329(4) Uani 1 1 d . . . . .
C41 C 0.6565(2) 0.53504(14) 0.49781(12) 0.0402(4) Uani 1 1 d . . . . .
H41 H 0.591652 0.566500 0.458589 0.048 Uiso 1 1 calc R U . . .
C42 C 0.62015(19) 0.54955(14) 0.58944(12) 0.0397(4) Uani 1 1 d . . . . .
H42 H 0.531178 0.591306 0.611186 0.048 Uiso 1 1 calc R U . . .
C43 C 0.8240(2) 0.45871(15) 0.36372(12) 0.0427(4) Uani 1 1 d . . . . .
H43A H 0.898290 0.492586 0.333683 0.064 Uiso 1 1 calc R U . . .
H43B H 0.741937 0.487111 0.334806 0.064 Uiso 1 1 calc R U . . .
H43C H 0.856650 0.385521 0.358266 0.064 Uiso 1 1 calc R U . . .
C44 C 0.57006(16) 0.44975(11) 0.80580(10) 0.0262(3) Uani 1 1 d . . . . .
C45 C 0.54990(19) 0.43664(12) 0.90053(11) 0.0325(4) Uani 1 1 d . . . . .
H45 H 0.594594 0.470658 0.930602 0.039 Uiso 1 1 calc R U . . .
C46 C 0.46633(19) 0.37523(12) 0.95170(11) 0.0346(4) Uani 1 1 d . . . . .
H46 H 0.456838 0.366494 1.016026 0.042 Uiso 1 1 calc R U . . .
C47 C 0.39618(17) 0.32622(11) 0.91087(11) 0.0317(4) Uani 1 1 d . . . . .
C48 C 0.41216(18) 0.34210(12) 0.81688(11) 0.0321(4) Uani 1 1 d . . . . .
H48 H 0.362762 0.311509 0.787084 0.039 Uiso 1 1 calc R U . . .
C49 C 0.49936(17) 0.40217(11) 0.76488(11) 0.0299(3) Uani 1 1 d . . . . .
H49 H 0.509960 0.410237 0.700502 0.036 Uiso 1 1 calc R U . . .
C50 C 0.30808(19) 0.25798(13) 0.96718(13) 0.0402(4) Uani 1 1 d . . . . .
H50A H 0.225929 0.299091 1.003335 0.060 Uiso 1 1 calc R U . . .
H50B H 0.362821 0.208157 1.007836 0.060 Uiso 1 1 calc R U . . .
H50C H 0.278049 0.222215 0.927064 0.060 Uiso 1 1 calc R U . . .
C51 C 1.1373(2) 0.61229(16) 0.90140(13) 0.0435(4) Uani 1 1 d . . . . .
H51A H 1.219431 0.571613 0.864885 0.065 Uiso 1 1 calc R U . . .
H51B H 1.117051 0.574771 0.961496 0.065 Uiso 1 1 calc R U . . .
H51C H 1.155667 0.676986 0.908243 0.065 Uiso 1 1 calc R U . . .
C52 C 0.8846(11) 0.2170(5) 0.8265(8) 0.0509(12) Uani 0.361(10) 1 d D . P A 1
H52A H 0.981848 0.200202 0.794929 0.076 Uiso 0.361(10) 1 calc R U P A 1
H52B H 0.835134 0.170391 0.813067 0.076 Uiso 0.361(10) 1 calc R U P A 1
H52C H 0.882053 0.210108 0.892213 0.076 Uiso 0.361(10) 1 calc R U P A 1
C52A C 0.8293(7) 0.2227(3) 0.8542(4) 0.0509(12) Uani 0.639(10) 1 d D . P A 2
H52D H 0.926819 0.183535 0.847146 0.076 Uiso 0.639(10) 1 calc R U P A 2
H52E H 0.772729 0.183703 0.836699 0.076 Uiso 0.639(10) 1 calc R U P A 2
H52F H 0.794730 0.235891 0.917704 0.076 Uiso 0.639(10) 1 calc R U P A 2

loop_
_atom_site_aniso_label
_atom_site_aniso_U_11
_atom_site_aniso_U_22
_atom_site_aniso_U_33
_atom_site_aniso_U_23
_atom_site_aniso_U_13
_atom_site_aniso_U_12
O1 0.0292(6) 0.0402(6) 0.0301(6) -0.0031(5) -0.0052(5) -0.0066(5)
O2 0.0406(7) 0.0229(5) 0.0451(7) 0.0028(5) -0.0109(5) -0.0006(5)
O3 0.0304(6) 0.0391(6) 0.0368(6) -0.0056(5) -0.0057(5) -0.0067(5)
O4 0.0417(7) 0.0214(5) 0.0478(7) -0.0012(5) -0.0086(6) -0.0004(5)
N1 0.0253(7) 0.0254(6) 0.0317(7) -0.0028(5) -0.0022(5) -0.0029(5)
N2 0.0260(7) 0.0233(6) 0.0330(7) -0.0028(5) -0.0025(5) -0.0025(5)
C1 0.0237(8) 0.0255(7) 0.0225(7) -0.0024(5) 0.0023(6) -0.0025(6)
C2 0.0260(8) 0.0220(7) 0.0211(7) -0.0026(5) 0.0015(6) -0.0010(6)
C3 0.0255(8) 0.0224(7) 0.0251(7) -0.0027(5) 0.0002(6) -0.0051(6)
C4 0.0232(7) 0.0251(7) 0.0233(7) -0.0013(5) 0.0020(6) -0.0023(6)
C5 0.0271(8) 0.0214(7) 0.0214(7) -0.0018(5) 0.0016(6) -0.0024(6)
C6 0.0267(8) 0.0225(7) 0.0246(7) -0.0025(5) 0.0016(6) -0.0053(6)
C7 0.0254(8) 0.0299(8) 0.0201(7) -0.0036(6) 0.0022(6) -0.0001(6)
C8 0.0264(8) 0.0267(7) 0.0213(7) -0.0033(6) 0.0004(6) 0.0008(6)
C9 0.0274(8) 0.0209(7) 0.0236(7) -0.0026(5) -0.0012(6) -0.0003(6)
C10 0.0263(8) 0.0376(8) 0.0228(7) -0.0051(6) 0.0007(6) -0.0043(7)
C11 0.0299(9) 0.0441(9) 0.0238(8) 0.0004(7) -0.0050(6) 0.0007(7)
C12 0.0353(9) 0.0349(9) 0.0299(8) 0.0021(6) -0.0065(7) 0.0029(7)
C13 0.0322(9) 0.0298(8) 0.0259(7) -0.0010(6) -0.0008(6) 0.0014(6)
C14 0.0251(8) 0.0273(7) 0.0234(7) -0.0026(6) 0.0025(6) -0.0004(6)
C15 0.0270(8) 0.0255(7) 0.0241(7) -0.0027(6) 0.0010(6) -0.0006(6)
C16 0.0280(8) 0.0203(7) 0.0244(7) -0.0024(5) 0.0004(6) -0.0017(6)
C17 0.0275(8) 0.0339(8) 0.0260(7) -0.0034(6) 0.0011(6) -0.0038(6)
C18 0.0267(8) 0.0409(9) 0.0312(8) 0.0010(7) -0.0044(7) 0.0017(7)
C19 0.0346(9) 0.0279(8) 0.0382(9) 0.0018(7) -0.0046(7) 0.0038(7)
C20 0.0323(9) 0.0268(8) 0.0305(8) -0.0024(6) -0.0003(7) -0.0004(6)
C21 0.0296(11) 0.0209(12) 0.0231(8) -0.0012(7) -0.0007(7) -0.0026(6)
C22 0.024(2) 0.049(5) 0.028(2) -0.014(2) -0.0025(15) -0.004(2)
C23 0.024(2) 0.052(6) 0.037(2) -0.015(3) -0.0005(16) -0.006(3)
C24 0.0339(10) 0.0273(10) 0.0259(8) -0.0038(6) 0.0030(7) -0.0092(6)
C25 0.046(3) 0.039(3) 0.0248(19) 0.0017(19) -0.0075(17) 0.008(2)
C26 0.036(3) 0.044(3) 0.0264(19) -0.003(2) -0.0011(16) 0.012(2)
C27 0.0419(10) 0.0368(10) 0.0242(8) -0.0073(7) 0.0026(7) -0.0085(9)
C21A 0.0296(11) 0.0209(12) 0.0231(8) -0.0012(7) -0.0007(7) -0.0026(6)
C22A 0.043(7) 0.038(6) 0.041(5) -0.006(3) -0.016(4) 0.006(5)
C23A 0.037(7) 0.026(5) 0.030(4) -0.015(3) 0.002(4) 0.009(5)
C24A 0.0339(10) 0.0273(10) 0.0259(8) -0.0038(6) 0.0030(7) -0.0092(6)
C25A 0.049(5) 0.048(6) 0.026(3) 0.001(4) -0.007(3) 0.006(4)
C26A 0.043(6) 0.044(6) 0.027(3) -0.001(4) -0.003(3) 0.018(4)
C27A 0.0419(10) 0.0368(10) 0.0242(8) -0.0073(7) 0.0026(7) -0.0085(9)
C28 0.0264(8) 0.0203(7) 0.0251(7) -0.0010(5) -0.0041(6) 0.0009(6)
C29 0.0333(9) 0.0260(7) 0.0267(7) -0.0046(6) -0.0030(6) -0.0047(6)
C30 0.0326(9) 0.0315(8) 0.0267(8) -0.0013(6) -0.0019(7) -0.0046(7)
C31 0.0276(8) 0.0258(7) 0.0369(9) 0.0002(6) -0.0032(7) -0.0015(6)
C32 0.0328(9) 0.0238(7) 0.0384(9) -0.0063(6) -0.0068(7) -0.0031(6)
C33 0.0322(8) 0.0254(7) 0.0269(7) -0.0048(6) -0.0046(6) -0.0002(6)
C34 0.0365(10) 0.0350(9) 0.0493(10) -0.0006(8) -0.0001(8) -0.0110(7)
C35 0.0360(10) 0.0630(12) 0.0357(9) 0.0089(8) -0.0078(8) -0.0199(9)
C36 0.0898(19) 0.0346(10) 0.0742(16) 0.0168(10) -0.0386(14) -0.0165(11)
C37 0.0289(8) 0.0216(7) 0.0252(7) -0.0023(5) 0.0012(6) -0.0049(6)
C38 0.0290(8) 0.0321(8) 0.0317(8) -0.0062(6) -0.0027(7) -0.0022(6)
C39 0.0304(9) 0.0348(8) 0.0332(8) -0.0100(7) 0.0038(7) -0.0046(7)
C40 0.0385(9) 0.0292(8) 0.0278(8) -0.0039(6) 0.0037(7) -0.0103(7)
C41 0.0410(10) 0.0430(10) 0.0276(8) 0.0001(7) -0.0055(7) 0.0021(8)
C42 0.0355(10) 0.0399(9) 0.0306(8) -0.0033(7) 0.0000(7) 0.0080(7)
C43 0.0479(11) 0.0486(10) 0.0277(9) -0.0099(7) 0.0020(8) -0.0091(9)
C44 0.0273(8) 0.0188(6) 0.0270(7) -0.0034(5) 0.0007(6) 0.0000(6)
C45 0.0399(9) 0.0282(8) 0.0278(8) -0.0044(6) -0.0017(7) -0.0084(7)
C46 0.0404(10) 0.0316(8) 0.0270(8) 0.0001(6) -0.0009(7) -0.0069(7)
C47 0.0297(8) 0.0232(7) 0.0359(8) 0.0005(6) -0.0011(7) -0.0018(6)
C48 0.0313(9) 0.0261(7) 0.0379(9) -0.0057(6) -0.0060(7) -0.0042(6)
C49 0.0335(9) 0.0253(7) 0.0263(7) -0.0033(6) -0.0029(6) -0.0014(6)
C50 0.0367(10) 0.0318(8) 0.0462(10) 0.0072(7) -0.0040(8) -0.0078(7)
C51 0.0357(10) 0.0552(11) 0.0377(9) 0.0056(8) -0.0034(8) -0.0169(8)
C52 0.055(3) 0.0252(11) 0.072(3) 0.0052(15) -0.018(2) -0.0083(18)
C52A 0.055(3) 0.0252(11) 0.072(3) 0.0052(15) -0.018(2) -0.0083(18)

loop_
_atom_type_symbol
_atom_type_description
_atom_type_scat_dispersion_real
_atom_type_scat_dispersion_imag
_atom_type_scat_source
C C 0.0181 0.0091 'International Tables Vol C Tables 4.2.6.8 and 6.1.1.4'
H H 0.0000 0.0000 'International Tables Vol C Tables 4.2.6.8 and 6.1.1.4'
N N 0.0311 0.0180 'International Tables Vol C Tables 4.2.6.8 and 6.1.1.4'
O O 0.0492 0.0322 'International Tables Vol C Tables 4.2.6.8 and 6.1.1.4'

loop_
_geom_angle_atom_site_label_1
_geom_angle_atom_site_label_2
_geom_angle_atom_site_label_3
_geom_angle
_geom_angle_site_symmetry_1
_geom_angle_site_symmetry_3
_geom_angle_publ_flag
C10 O1 C35 116.00(13) . . ?
C13 O2 C36 118.92(16) . . ?
C17 O3 C51 116.32(14) . . ?
C20 O4 C52 115.5(5) . . ?
C20 O4 C52A 119.5(2) . . ?
C1 N1 H1 116.4 . . ?
C7 N1 H1 117.3 . . ?
C7 N1 C1 119.39(13) . . ?
C4 N2 H2 118.3 . . ?
C14 N2 H2 117.3 . . ?
C14 N2 C4 120.55(13) . . ?
C2 C1 N1 119.81(13) . . ?
C2 C1 C6 120.07(15) . . ?
C6 C1 N1 120.09(14) . . ?
C1 C2 C9 120.54(14) . . ?
C3 C2 C1 117.97(13) . . ?
C3 C2 C9 121.40(14) . . ?
C2 C3 H3 119.0 . . ?
C2 C3 C4 121.94(14) . . ?
C4 C3 H3 119.0 . . ?
N2 C4 C3 120.03(14) . . ?
N2 C4 C5 119.84(13) . . ?
C3 C4 C5 120.13(15) . . ?
C4 C5 C16 121.05(14) . . ?
C6 C5 C4 117.75(13) . . ?
C6 C5 C16 120.96(14) . . ?
C1 C6 H6 119.0 . . ?
C5 C6 C1 122.05(15) . . ?
C5 C6 H6 119.0 . . ?
N1 C7 C8 121.14(15) . . ?
N1 C7 C10 117.51(15) . . ?
C8 C7 C10 121.34(14) . . ?
C7 C8 C9 119.53(13) . . ?
C7 C8 C13 117.44(15) . . ?
C13 C8 C9 122.76(15) . . ?
C2 C9 C8 109.11(12) . . ?
C2 C9 C21 108.5(14) . . ?
C2 C9 C21A 109(2) . . ?
C2 C9 C28 107.78(12) . . ?
C8 C9 C21 109.3(11) . . ?
C8 C9 C21A 109(2) . . ?
C8 C9 C28 109.42(12) . . ?
C21 C9 C28 113(2) . . ?
C28 C9 C21A 113(4) . . ?
O1 C10 C7 114.61(14) . . ?
C11 C10 O1 125.86(16) . . ?
C11 C10 C7 119.53(16) . . ?
C10 C11 H11 120.0 . . ?
C10 C11 C12 120.01(16) . . ?
C12 C11 H11 120.0 . . ?
C11 C12 H12 119.7 . . ?
C13 C12 C11 120.56(15) . . ?
C13 C12 H12 119.7 . . ?
O2 C13 C8 116.51(15) . . ?
O2 C13 C12 122.24(14) . . ?
C12 C13 C8 121.08(16) . . ?
N2 C14 C15 121.09(15) . . ?
N2 C14 C17 118.09(15) . . ?
C15 C14 C17 120.81(14) . . ?
C14 C15 C16 120.62(13) . . ?
C14 C15 C20 117.73(15) . . ?
C20 C15 C16 121.59(14) . . ?
C5 C16 C37 108.31(11) . . ?
C5 C16 C44 107.39(12) . . ?
C15 C16 C5 109.41(13) . . ?
C15 C16 C37 109.63(12) . . ?
C15 C16 C44 109.36(12) . . ?
C44 C16 C37 112.68(13) . . ?
O3 C17 C14 114.86(14) . . ?
C18 C17 O3 125.26(16) . . ?
C18 C17 C14 119.86(16) . . ?
C17 C18 H18 120.0 . . ?
C17 C18 C19 119.96(17) . . ?
C19 C18 H18 120.0 . . ?
C18 C19 H19 119.9 . . ?
C20 C19 C18 120.16(15) . . ?
C20 C19 H19 119.9 . . ?
O4 C20 C15 115.81(15) . . ?
C19 C20 O4 122.65(14) . . ?
C19 C20 C15 121.42(16) . . ?
C22 C21 C9 121.6(11) . . ?
C22 C21 C26 116.5(9) . . ?
C26 C21 C9 121.8(12) . . ?
C21 C22 H22 119.4 . . ?
C23 C22 C21 121.2(9) . . ?
C23 C22 H22 119.4 . . ?
C22 C23 H23 118.5 . . ?
C24 C23 C22 123.1(9) . . ?
C24 C23 H23 118.5 . . ?
C23 C24 C25 116.2(8) . . ?
C23 C24 C27 121.9(11) . . ?
C25 C24 C27 121.9(14) . . ?
C24 C25 H25 119.4 . . ?
C24 C25 C26 121.3(7) . . ?
C26 C25 H25 119.4 . . ?
C21 C26 H26 119.1 . . ?
C25 C26 C21 121.8(7) . . ?
C25 C26 H26 119.1 . . ?
C24 C27 H27A 109.5 . . ?
C24 C27 H27B 109.5 . . ?
C24 C27 H27C 109.5 . . ?
H27A C27 H27B 109.5 . . ?
H27A C27 H27C 109.5 . . ?
H27B C27 H27C 109.5 . . ?
C22A C21A C9 122.7(13) . . ?
C22A C21A C26A 115.2(16) . . ?
C26A C21A C9 121.7(19) . . ?
C21A C22A H22A 118.5 . . ?
C21A C22A C23A 122.9(14) . . ?
C23A C22A H22A 118.5 . . ?
C22A C23A H23A 119.5 . . ?
C24A C23A C22A 121.1(13) . . ?
C24A C23A H23A 119.5 . . ?
C23A C24A C25A 116.8(14) . . ?
C23A C24A C27A 121.7(15) . . ?
C25A C24A C27A 121.3(19) . . ?
C24A C25A H25A 119.3 . . ?
C24A C25A C26A 121.4(13) . . ?
C26A C25A H25A 119.3 . . ?
C21A C26A H26A 119.2 . . ?
C25A C26A C21A 121.7(14) . . ?
C25A C26A H26A 119.2 . . ?
C24A C27A H27D 109.5 . . ?
C24A C27A H27E 109.5 . . ?
C24A C27A H27F 109.5 . . ?
H27D C27A H27E 109.5 . . ?
H27D C27A H27F 109.5 . . ?
H27E C27A H27F 109.5 . . ?
C29 C28 C9 118.20(14) . . ?
C33 C28 C9 124.18(13) . . ?
C33 C28 C29 117.59(14) . . ?
C28 C29 H29 119.4 . . ?
C30 C29 C28 121.28(15) . . ?
C30 C29 H29 119.4 . . ?
C29 C30 H30 119.5 . . ?
C29 C30 C31 121.06(15) . . ?
C31 C30 H30 119.5 . . ?
C30 C31 C34 121.55(15) . . ?
C32 C31 C30 117.35(15) . . ?
C32 C31 C34 121.06(16) . . ?
C31 C32 H32 119.2 . . ?
C31 C32 C33 121.59(15) . . ?
C33 C32 H32 119.2 . . ?
C28 C33 C32 120.89(14) . . ?
C28 C33 H33 119.6 . . ?
C32 C33 H33 119.6 . . ?
C31 C34 H34A 109.5 . . ?
C31 C34 H34B 109.5 . . ?
C31 C34 H34C 109.5 . . ?
H34A C34 H34B 109.5 . . ?
H34A C34 H34C 109.5 . . ?
H34B C34 H34C 109.5 . . ?
O1 C35 H35A 109.5 . . ?
O1 C35 H35B 109.5 . . ?
O1 C35 H35C 109.5 . . ?
H35A C35 H35B 109.5 . . ?
H35A C35 H35C 109.5 . . ?
H35B C35 H35C 109.5 . . ?
O2 C36 H36A 109.5 . . ?
O2 C36 H36B 109.5 . . ?
O2 C36 H36C 109.5 . . ?
H36A C36 H36B 109.5 . . ?
H36A C36 H36C 109.5 . . ?
H36B C36 H36C 109.5 . . ?
C38 C37 C16 121.82(14) . . ?
C38 C37 C42 116.12(14) . . ?
C42 C37 C16 122.06(13) . . ?
C37 C38 H38 119.1 . . ?
C39 C38 C37 121.84(16) . . ?
C39 C38 H38 119.1 . . ?
C38 C39 H39 119.1 . . ?
C40 C39 C38 121.76(15) . . ?
C40 C39 H39 119.1 . . ?
C39 C40 C41 117.13(15) . . ?
C39 C40 C43 121.74(16) . . ?
C41 C40 C43 121.12(17) . . ?
C40 C41 H41 119.4 . . ?
C40 C41 C42 121.21(17) . . ?
C42 C41 H41 119.4 . . ?
C37 C42 H42 119.0 . . ?
C41 C42 C37 121.91(15) . . ?
C41 C42 H42 119.0 . . ?
C40 C43 H43A 109.5 . . ?
C40 C43 H43B 109.5 . . ?
C40 C43 H43C 109.5 . . ?
H43A C43 H43B 109.5 . . ?
H43A C43 H43C 109.5 . . ?
H43B C43 H43C 109.5 . . ?
C45 C44 C16 118.25(14) . . ?
C49 C44 C16 124.27(14) . . ?
C49 C44 C45 117.47(14) . . ?
C44 C45 H45 119.2 . . ?
C46 C45 C44 121.53(16) . . ?
C46 C45 H45 119.2 . . ?
C45 C46 H46 119.4 . . ?
C45 C46 C47 121.25(15) . . ?
C47 C46 H46 119.4 . . ?
C46 C47 C48 117.28(15) . . ?
C46 C47 C50 120.68(16) . . ?
C48 C47 C50 122.04(16) . . ?
C47 C48 H48 119.2 . . ?
C47 C48 C49 121.53(16) . . ?
C49 C48 H48 119.2 . . ?
C44 C49 C48 120.89(15) . . ?
C44 C49 H49 119.6 . . ?
C48 C49 H49 119.6 . . ?
C47 C50 H50A 109.5 . . ?
C47 C50 H50B 109.5 . . ?
C47 C50 H50C 109.5 . . ?
H50A C50 H50B 109.5 . . ?
H50A C50 H50C 109.5 . . ?
H50B C50 H50C 109.5 . . ?
O3 C51 H51A 109.5 . . ?
O3 C51 H51B 109.5 . . ?
O3 C51 H51C 109.5 . . ?
H51A C51 H51B 109.5 . . ?
H51A C51 H51C 109.5 . . ?
H51B C51 H51C 109.5 . . ?
O4 C52 H52A 109.5 . . ?
O4 C52 H52B 109.5 . . ?
O4 C52 H52C 109.5 . . ?
H52A C52 H52B 109.5 . . ?
H52A C52 H52C 109.5 . . ?
H52B C52 H52C 109.5 . . ?
O4 C52A H52D 109.5 . . ?
O4 C52A H52E 109.5 . . ?
O4 C52A H52F 109.5 . . ?
H52D C52A H52E 109.5 . . ?
H52D C52A H52F 109.5 . . ?
H52E C52A H52F 109.5 . . ?

loop_
_geom_bond_atom_site_label_1
_geom_bond_atom_site_label_2
_geom_bond_distance
_geom_bond_site_symmetry_2
_geom_bond_publ_flag
O1 C10 1.378(2) . ?
O1 C35 1.413(2) . ?
O2 C13 1.371(2) . ?
O2 C36 1.413(2) . ?
O3 C17 1.379(2) . ?
O3 C51 1.415(2) . ?
O4 C20 1.370(2) . ?
O4 C52 1.401(6) . ?
O4 C52A 1.431(4) . ?
N1 H1 0.8999 . ?
N1 C1 1.396(2) . ?
N1 C7 1.389(2) . ?
N2 H2 0.9000 . ?
N2 C4 1.391(2) . ?
N2 C14 1.3844(19) . ?
C1 C2 1.395(2) . ?
C1 C6 1.395(2) . ?
C2 C3 1.389(2) . ?
C2 C9 1.5421(19) . ?
C3 H3 0.9500 . ?
C3 C4 1.396(2) . ?
C4 C5 1.396(2) . ?
C5 C6 1.390(2) . ?
C5 C16 1.5425(19) . ?
C6 H6 0.9500 . ?
C7 C8 1.393(2) . ?
C7 C10 1.411(2) . ?
C8 C9 1.542(2) . ?
C8 C13 1.414(2) . ?
C9 C21 1.547(11) . ?
C9 C21A 1.568(19) . ?
C9 C28 1.547(2) . ?
C10 C11 1.376(2) . ?
C11 H11 0.9500 . ?
C11 C12 1.391(3) . ?
C12 H12 0.9500 . ?
C12 C13 1.377(3) . ?
C14 C15 1.394(2) . ?
C14 C17 1.411(2) . ?
C15 C16 1.535(2) . ?
C15 C20 1.414(2) . ?
C16 C37 1.559(2) . ?
C16 C44 1.551(2) . ?
C17 C18 1.376(2) . ?
C18 H18 0.9500 . ?
C18 C19 1.400(3) . ?
C19 H19 0.9500 . ?
C19 C20 1.370(3) . ?
C21 C22 1.379(12) . ?
C21 C26 1.389(17) . ?
C22 H22 0.9500 . ?
C22 C23 1.377(7) . ?
C23 H23 0.9500 . ?
C23 C24 1.371(13) . ?
C24 C25 1.387(17) . ?
C24 C27 1.513(7) . ?
C25 H25 0.9500 . ?
C25 C26 1.388(7) . ?
C26 H26 0.9500 . ?
C27 H27A 0.9800 . ?
C27 H27B 0.9800 . ?
C27 H27C 0.9800 . ?
C21A C22A 1.375(15) . ?
C21A C26A 1.39(2) . ?
C22A H22A 0.9500 . ?
C22A C23A 1.379(12) . ?
C23A H23A 0.9500 . ?
C23A C24A 1.369(15) . ?
C24A C25A 1.38(2) . ?
C24A C27A 1.504(12) . ?
C25A H25A 0.9500 . ?
C25A C26A 1.384(11) . ?
C26A H26A 0.9500 . ?
C27A H27D 0.9800 . ?
C27A H27E 0.9800 . ?
C27A H27F 0.9800 . ?
C28 C29 1.397(2) . ?
C28 C33 1.381(2) . ?
C29 H29 0.9500 . ?
C29 C30 1.386(2) . ?
C30 H30 0.9500 . ?
C30 C31 1.392(2) . ?
C31 C32 1.387(2) . ?
C31 C34 1.512(2) . ?
C32 H32 0.9500 . ?
C32 C33 1.394(2) . ?
C33 H33 0.9500 . ?
C34 H34A 0.9800 . ?
C34 H34B 0.9800 . ?
C34 H34C 0.9800 . ?
C35 H35A 0.9800 . ?
C35 H35B 0.9800 . ?
C35 H35C 0.9800 . ?
C36 H36A 0.9800 . ?
C36 H36B 0.9800 . ?
C36 H36C 0.9800 . ?
C37 C38 1.392(2) . ?
C37 C42 1.392(2) . ?
C38 H38 0.9500 . ?
C38 C39 1.386(2) . ?
C39 H39 0.9500 . ?
C39 C40 1.378(3) . ?
C40 C41 1.387(2) . ?
C40 C43 1.505(2) . ?
C41 H41 0.9500 . ?
C41 C42 1.391(2) . ?
C42 H42 0.9500 . ?
C43 H43A 0.9800 . ?
C43 H43B 0.9800 . ?
C43 H43C 0.9800 . ?
C44 C45 1.395(2) . ?
C44 C49 1.378(2) . ?
C45 H45 0.9500 . ?
C45 C46 1.384(2) . ?
C46 H46 0.9500 . ?
C46 C47 1.386(3) . ?
C47 C48 1.387(2) . ?
C47 C50 1.503(2) . ?
C48 H48 0.9500 . ?
C48 C49 1.400(2) . ?
C49 H49 0.9500 . ?
C50 H50A 0.9800 . ?
C50 H50B 0.9800 . ?
C50 H50C 0.9800 . ?
C51 H51A 0.9800 . ?
C51 H51B 0.9800 . ?
C51 H51C 0.9800 . ?
C52 H52A 0.9800 . ?
C52 H52B 0.9800 . ?
C52 H52C 0.9800 . ?
C52A H52D 0.9800 . ?
C52A H52E 0.9800 . ?
C52A H52F 0.9800 . ?

loop_
_geom_torsion_atom_site_label_1
_geom_torsion_atom_site_label_2
_geom_torsion_atom_site_label_3
_geom_torsion_atom_site_label_4
_geom_torsion
_geom_torsion_site_symmetry_1
_geom_torsion_site_symmetry_2
_geom_torsion_site_symmetry_3
_geom_torsion_site_symmetry_4
_geom_torsion_publ_flag
O1 C10 C11 C12 178.38(14) . . . . ?
O3 C17 C18 C19 -177.97(14) . . . . ?
N1 C1 C2 C3 -178.80(13) . . . . ?
N1 C1 C2 C9 4.5(2) . . . . ?
N1 C1 C6 C5 176.57(13) . . . . ?
N1 C7 C8 C9 -3.2(2) . . . . ?
N1 C7 C8 C13 -177.42(13) . . . . ?
N1 C7 C10 O1 -0.48(19) . . . . ?
N1 C7 C10 C11 178.82(14) . . . . ?
N2 C4 C5 C6 176.38(13) . . . . ?
N2 C4 C5 C16 -9.2(2) . . . . ?
N2 C14 C15 C16 -1.1(2) . . . . ?
N2 C14 C15 C20 175.97(13) . . . . ?
N2 C14 C17 O3 1.55(19) . . . . ?
N2 C14 C17 C18 -177.30(14) . . . . ?
C1 N1 C7 C8 -23.8(2) . . . . ?
C1 N1 C7 C10 156.71(13) . . . . ?
C1 C2 C3 C4 0.8(2) . . . . ?
C1 C2 C9 C8 -27.64(18) . . . . ?
C1 C2 C9 C21 91(2) . . . . ?
C1 C2 C9 C21A 91(4) . . . . ?
C1 C2 C9 C28 -146.36(13) . . . . ?
C2 C1 C6 C5 -1.5(2) . . . . ?
C2 C3 C4 N2 -178.49(13) . . . . ?
C2 C3 C4 C5 1.3(2) . . . . ?
C2 C9 C21 C22 -134(4) . . . . ?
C2 C9 C21 C26 50(5) . . . . ?
C2 C9 C21A C22A -149(7) . . . . ?
C2 C9 C21A C26A 24(9) . . . . ?
C2 C9 C28 C29 61.00(17) . . . . ?
C2 C9 C28 C33 -121.27(15) . . . . ?
C3 C2 C9 C8 155.79(13) . . . . ?
C3 C2 C9 C21 -85(2) . . . . ?
C3 C2 C9 C21A -85(4) . . . . ?
C3 C2 C9 C28 37.06(18) . . . . ?
C3 C4 C5 C6 -3.4(2) . . . . ?
C3 C4 C5 C16 171.01(13) . . . . ?
C4 N2 C14 C15 21.3(2) . . . . ?
C4 N2 C14 C17 -159.87(13) . . . . ?
C4 C5 C6 C1 3.6(2) . . . . ?
C4 C5 C16 C15 25.80(18) . . . . ?
C4 C5 C16 C37 -93.66(16) . . . . ?
C4 C5 C16 C44 144.39(14) . . . . ?
C5 C16 C37 C38 139.05(15) . . . . ?
C5 C16 C37 C42 -41.3(2) . . . . ?
C5 C16 C44 C45 -75.05(17) . . . . ?
C5 C16 C44 C49 103.97(16) . . . . ?
C6 C1 C2 C3 -0.7(2) . . . . ?
C6 C1 C2 C9 -177.39(13) . . . . ?
C6 C5 C16 C15 -159.97(13) . . . . ?
C6 C5 C16 C37 80.57(17) . . . . ?
C6 C5 C16 C44 -41.38(18) . . . . ?
C7 N1 C1 C2 23.0(2) . . . . ?
C7 N1 C1 C6 -155.14(14) . . . . ?
C7 C8 C9 C2 26.85(17) . . . . ?
C7 C8 C9 C21 -92(2) . . . . ?
C7 C8 C9 C21A -92(4) . . . . ?
C7 C8 C9 C28 144.55(13) . . . . ?
C7 C8 C13 O2 173.36(13) . . . . ?
C7 C8 C13 C12 -2.0(2) . . . . ?
C7 C10 C11 C12 -0.8(2) . . . . ?
C8 C7 C10 O1 179.98(12) . . . . ?
C8 C7 C10 C11 -0.7(2) . . . . ?
C8 C9 C21 C22 -15(5) . . . . ?
C8 C9 C21 C26 169(4) . . . . ?
C8 C9 C21A C22A -30(10) . . . . ?
C8 C9 C21A C26A 143(7) . . . . ?
C8 C9 C28 C29 -57.53(17) . . . . ?
C8 C9 C28 C33 120.21(15) . . . . ?
C9 C2 C3 C4 177.46(13) . . . . ?
C9 C8 C13 O2 -0.7(2) . . . . ?
C9 C8 C13 C12 -176.03(14) . . . . ?
C9 C21 C22 C23 -179(3) . . . . ?
C9 C21 C26 C25 178(3) . . . . ?
C9 C21A C22A C23A -178(5) . . . . ?
C9 C21A C26A C25A 178(5) . . . . ?
C9 C28 C29 C30 173.62(14) . . . . ?
C9 C28 C33 C32 -174.10(14) . . . . ?
C10 C7 C8 C9 176.32(13) . . . . ?
C10 C7 C8 C13 2.1(2) . . . . ?
C10 C11 C12 C13 0.9(2) . . . . ?
C11 C12 C13 O2 -174.56(14) . . . . ?
C11 C12 C13 C8 0.5(2) . . . . ?
C13 C8 C9 C2 -159.26(13) . . . . ?
C13 C8 C9 C21 82(2) . . . . ?
C13 C8 C9 C21A 82(4) . . . . ?
C13 C8 C9 C28 -41.56(18) . . . . ?
C14 N2 C4 C3 163.93(13) . . . . ?
C14 N2 C4 C5 -15.8(2) . . . . ?
C14 C15 C16 C5 -20.62(18) . . . . ?
C14 C15 C16 C37 98.02(15) . . . . ?
C14 C15 C16 C44 -137.98(13) . . . . ?
C14 C15 C20 O4 -174.21(13) . . . . ?
C14 C15 C20 C19 1.9(2) . . . . ?
C14 C17 C18 C19 0.7(2) . . . . ?
C15 C14 C17 O3 -179.58(13) . . . . ?
C15 C14 C17 C18 1.6(2) . . . . ?
C15 C16 C37 C38 19.7(2) . . . . ?
C15 C16 C37 C42 -160.59(15) . . . . ?
C15 C16 C44 C45 43.57(17) . . . . ?
C15 C16 C44 C49 -137.40(15) . . . . ?
C16 C5 C6 C1 -170.85(13) . . . . ?
C16 C15 C20 O4 2.8(2) . . . . ?
C16 C15 C20 C19 178.94(14) . . . . ?
C16 C37 C38 C39 178.03(14) . . . . ?
C16 C37 C42 C41 -177.94(16) . . . . ?
C16 C44 C45 C46 -178.56(14) . . . . ?
C16 C44 C49 C48 -179.77(14) . . . . ?
C17 C14 C15 C16 -179.90(13) . . . . ?
C17 C14 C15 C20 -2.9(2) . . . . ?
C17 C18 C19 C20 -1.7(2) . . . . ?
C18 C19 C20 O4 176.19(15) . . . . ?
C18 C19 C20 C15 0.3(2) . . . . ?
C20 C15 C16 C5 162.46(13) . . . . ?
C20 C15 C16 C37 -78.90(17) . . . . ?
C20 C15 C16 C44 45.10(18) . . . . ?
C21 C9 C28 C29 -179.3(5) . . . . ?
C21 C9 C28 C33 -1.6(5) . . . . ?
C21 C22 C23 C24 2(5) . . . . ?
C22 C21 C26 C25 2(6) . . . . ?
C22 C23 C24 C25 0(6) . . . . ?
C22 C23 C24 C27 176(3) . . . . ?
C23 C24 C25 C26 -1(6) . . . . ?
C24 C25 C26 C21 0(4) . . . . ?
C26 C21 C22 C23 -3(6) . . . . ?
C27 C24 C25 C26 -177(3) . . . . ?
C21A C9 C28 C29 -178.7(8) . . . . ?
C21A C9 C28 C33 -1.0(8) . . . . ?
C21A C22A C23A C24A 0(9) . . . . ?
C22A C21A C26A C25A -10(10) . . . . ?
C22A C23A C24A C25A -7(11) . . . . ?
C22A C23A C24A C27A 178(6) . . . . ?
C23A C24A C25A C26A 7(11) . . . . ?
C24A C25A C26A C21A 2(8) . . . . ?
C26A C21A C22A C23A 9(11) . . . . ?
C27A C24A C25A C26A -179(5) . . . . ?
C28 C9 C21 C22 107(4) . . . . ?
C28 C9 C21 C26 -69(5) . . . . ?
C28 C9 C21A C22A 92(8) . . . . ?
C28 C9 C21A C26A -96(8) . . . . ?
C28 C29 C30 C31 0.7(3) . . . . ?
C29 C28 C33 C32 3.6(2) . . . . ?
C29 C30 C31 C32 3.5(2) . . . . ?
C29 C30 C31 C34 -174.18(16) . . . . ?
C30 C31 C32 C33 -4.2(2) . . . . ?
C31 C32 C33 C28 0.6(2) . . . . ?
C33 C28 C29 C30 -4.3(2) . . . . ?
C34 C31 C32 C33 173.57(16) . . . . ?
C35 O1 C10 C7 -176.32(13) . . . . ?
C35 O1 C10 C11 4.4(2) . . . . ?
C36 O2 C13 C8 159.28(18) . . . . ?
C36 O2 C13 C12 -25.4(2) . . . . ?
C37 C16 C44 C45 165.77(13) . . . . ?
C37 C16 C44 C49 -15.2(2) . . . . ?
C37 C38 C39 C40 0.4(3) . . . . ?
C38 C37 C42 C41 1.8(3) . . . . ?
C38 C39 C40 C41 0.9(3) . . . . ?
C38 C39 C40 C43 -179.08(16) . . . . ?
C39 C40 C41 C42 -0.8(3) . . . . ?
C40 C41 C42 C37 -0.6(3) . . . . ?
C42 C37 C38 C39 -1.7(2) . . . . ?
C43 C40 C41 C42 179.17(18) . . . . ?
C44 C16 C37 C38 -102.31(17) . . . . ?
C44 C16 C37 C42 77.38(19) . . . . ?
C44 C45 C46 C47 -1.7(3) . . . . ?
C45 C44 C49 C48 -0.7(2) . . . . ?
C45 C46 C47 C48 -0.6(2) . . . . ?
C45 C46 C47 C50 178.72(15) . . . . ?
C46 C47 C48 C49 2.2(2) . . . . ?
C47 C48 C49 C44 -1.6(2) . . . . ?
C49 C44 C45 C46 2.4(2) . . . . ?
C50 C47 C48 C49 -177.11(15) . . . . ?
C51 O3 C17 C14 176.15(13) . . . . ?
C51 O3 C17 C18 -5.1(2) . . . . ?
C52 O4 C20 C15 -175.1(5) . . . . ?
C52 O4 C20 C19 8.8(6) . . . . ?
C52A O4 C20 C15 -147.0(3) . . . . ?
C52A O4 C20 C19 36.9(4) . . . . ?
